data_4127100
loop_
_publ_author_name
'Tindall, Daniel J.'
'Werl\'e, Christophe'
'Goddard, Richard'
'Philipps, Petra'
'Far\`es, Christophe'
'F\"urstner, Alois'

_publ_section_title
;
 Structure and Reactivity of Half-Sandwich Rh(+3) and Ir(+3) Carbene
 Complexes. Catalytic Metathesis of Azobenzene Derivatives.
;
_journal_name_full 'Journal of the American Chemical Society'
_journal_paper_doi 10.1021/jacs.7b12673
_journal_year 2018
_chemical_compound_source dichloromethane,hexane,toluene
_chemical_formula_moiety 'C38 H40 N2 O2 Rh, F6 Sb, C H2 Cl2'
_chemical_formula_sum 'C39 H42 Cl2 F6 N2 O2 Rh Sb'
_chemical_formula_weight 980.30
_chemical_name_systematic
;
 pentamethylcyclopentadienyl-C,C,N-(1-(N-phenylbenzene-2-yl-(-carboximidamide)-
 1,1-di(4-methoxyphenyl)-methyl)-rhodium(iii) hexaflurorantimonate(vi) 
 dichloromethane solvate
;
_space_group_crystal_system monoclinic
_space_group_IT_number 14
_space_group_name_Hall '-P 2yn'
_space_group_name_H-M_alt 'P 1 21/n 1'
_symmetry_space_group_name_Hall '-P 2yn'
_symmetry_space_group_name_H-M 'P 1 21/n 1'
_atom_sites_solution_hydrogens geom
_atom_sites_solution_primary direct
_atom_sites_solution_secondary difmap
_audit_block_code WEC-WA-448-01_9733_100_K
_audit_creation_date 2016-04-27
_audit_creation_method SHELXL-2014/7
_cell_angle_alpha 90
_cell_angle_beta 99.514(3)
_cell_angle_gamma 90
_cell_formula_units_Z 4
_cell_length_a 13.991(2)
_cell_length_b 19.610(3)
_cell_length_c 14.167(2)
_cell_measurement_reflns_used 9409
_cell_measurement_temperature 100(2)
_cell_measurement_theta_max 32.4498
_cell_measurement_theta_min 2.4685
_cell_volume 3833.4(10)
_computing_cell_refinement 'SAINT software (Bruker AXS, 2004)'
_computing_data_collection 'APEX2 (Bruker AXS, 2005-2013)'
_computing_data_reduction 'SAINT software (Bruker AXS, 2004)'
_computing_molecular_graphics 'DIAMOND (Crystal Impact GbR, 1997-2014)'
_computing_structure_refinement 'SHELXL (G. M. Sheldrick, 2013)'
_computing_structure_solution 'SHELXS (G. M. Sheldrick, 2013)'
_diffrn_ambient_temperature 100(2)
_diffrn_detector_area_resol_mean 66.67
_diffrn_measured_fraction_theta_full 0.999
_diffrn_measured_fraction_theta_max 0.991
_diffrn_measurement_device_type 'Bruker-AXS Kappa Mach3 APEX-II'
_diffrn_measurement_method 'CCD \f- and \w-scans'
_diffrn_radiation_monochromator 'Incoatec Helios mirrors'
_diffrn_radiation_source 1\mS
_diffrn_radiation_type Mo-K\a
_diffrn_radiation_wavelength 0.71073
_diffrn_reflns_av_R_equivalents 0.1073
_diffrn_reflns_av_unetI/netI 0.0573
_diffrn_reflns_Laue_measured_fraction_full 0.999
_diffrn_reflns_Laue_measured_fraction_max 0.991
_diffrn_reflns_limit_h_max 21
_diffrn_reflns_limit_h_min -21
_diffrn_reflns_limit_k_max 30
_diffrn_reflns_limit_k_min -30
_diffrn_reflns_limit_l_max 21
_diffrn_reflns_limit_l_min -21
_diffrn_reflns_number 130444
_diffrn_reflns_point_group_measured_fraction_full 0.999
_diffrn_reflns_point_group_measured_fraction_max 0.991
_diffrn_reflns_theta_full 25.242
_diffrn_reflns_theta_max 33.588
_diffrn_reflns_theta_min 2.469
_exptl_absorpt_coefficient_mu 1.341
_exptl_absorpt_correction_T_max 0.97909
_exptl_absorpt_correction_T_min 0.92097
_exptl_absorpt_correction_type gaussian
_exptl_absorpt_process_details 'SADABS (Bruker AXS, 2012)'
_exptl_crystal_colour green
_exptl_crystal_density_diffrn 1.699
_exptl_crystal_description prism
_exptl_crystal_F_000 1960
_exptl_crystal_size_max 0.081
_exptl_crystal_size_mid 0.051
_exptl_crystal_size_min 0.032
_refine_diff_density_max 1.006
_refine_diff_density_min -1.366
_refine_diff_density_rms 0.126
_refine_ls_extinction_method none
_refine_ls_goodness_of_fit_ref 1.018
_refine_ls_hydrogen_treatment mixed
_refine_ls_matrix_type full
_refine_ls_number_parameters 531
_refine_ls_number_reflns 15025
_refine_ls_number_restraints 0
_refine_ls_restrained_S_all 1.018
_refine_ls_R_factor_all 0.0724
_refine_ls_R_factor_gt 0.0387
_refine_ls_shift/su_max 0.001
_refine_ls_shift/su_mean 0.000
_refine_ls_structure_factor_coef Fsqd
_refine_ls_weighting_details 'w=1/[\s^2^(Fo^2^)+(0.0480P)^2^+2.2630P] where P=(Fo^2^+2Fc^2^)/3'
_refine_ls_weighting_scheme calc
_refine_ls_wR_factor_gt 0.0907
_refine_ls_wR_factor_ref 0.1039
_reflns_Friedel_coverage 0.000
_reflns_number_gt 10648
_reflns_number_total 15025
_reflns_threshold_expression 'I > 2\s(I)'
_cod_data_source_file ja7b12673_si_002.cif
_cod_data_source_block 3
_cod_original_cell_volume 3833.5(10)
_cod_database_code 4127100
_shelx_shelxl_version_number 2014/7
_shelx_space_group_comment
;
The symmetry employed for this shelxl refinement is uniquely defined
by the following loop, which should always be used as a source of
symmetry information in preference to the above space-group names.
They are only intended as comments.
;
_shelx_estimated_absorpt_t_min 0.899
_shelx_estimated_absorpt_t_max 0.958

loop_
_space_group_symop_operation_xyz
'x, y, z'
'-x+1/2, y+1/2, -z+1/2'
'-x, -y, -z'
'x-1/2, -y-1/2, z-1/2'

loop_
_atom_site_label
_atom_site_type_symbol
_atom_site_fract_x
_atom_site_fract_y
_atom_site_fract_z
_atom_site_U_iso_or_equiv
_atom_site_adp_type
_atom_site_occupancy
_atom_site_site_symmetry_order
_atom_site_calc_flag
_atom_site_refinement_flags_posn
_atom_site_refinement_flags_adp
_atom_site_refinement_flags_occupancy
_atom_site_disorder_assembly
_atom_site_disorder_group
C1 C 0.24746(17) 0.37903(12) 0.28738(17) 0.0169(4) Uani 1 1 d . . . . .
C2 C 0.31529(17) 0.39101(12) 0.21708(18) 0.0182(4) Uani 1 1 d . . . . .
C3 C 0.39169(19) 0.43778(13) 0.2425(2) 0.0240(5) Uani 1 1 d . . . . .
H3 H 0.3979 0.4601 0.3027 0.029 Uiso 1 1 calc R U . . .
C4 C 0.4577(2) 0.45220(14) 0.1831(2) 0.0291(6) Uani 1 1 d . . . . .
H4 H 0.5095 0.4829 0.2036 0.035 Uiso 1 1 calc R U . . .
C5 C 0.4490(2) 0.42232(14) 0.0941(2) 0.0301(6) Uani 1 1 d . . . . .
H5 H 0.4920 0.4341 0.0514 0.036 Uiso 1 1 calc R U . . .
C6 C 0.3768(2) 0.37500(13) 0.0682(2) 0.0247(5) Uani 1 1 d . . . . .
H6 H 0.3709 0.3540 0.0071 0.030 Uiso 1 1 calc R U . . .
C7 C 0.31159(18) 0.35685(12) 0.12932(18) 0.0192(5) Uani 1 1 d . . . . .
C8 C 0.24837(18) 0.29722(12) 0.09932(17) 0.0182(4) Uani 1 1 d . . . . .
C9 C 0.10976(17) 0.22935(12) 0.08893(18) 0.0178(4) Uani 1 1 d . . . . .
C10 C 0.07472(18) 0.22033(14) -0.00801(19) 0.0226(5) Uani 1 1 d . . . . .
H10 H 0.0861 0.2542 -0.0528 0.027 Uiso 1 1 calc R U . . .
C11 C 0.02301(19) 0.16163(15) -0.0393(2) 0.0267(6) Uani 1 1 d . . . . .
H11 H -0.0015 0.1557 -0.1054 0.032 Uiso 1 1 calc R U . . .
C12 C 0.00720(19) 0.11180(14) 0.0257(2) 0.0261(5) Uani 1 1 d . . . . .
H12 H -0.0274 0.0715 0.0042 0.031 Uiso 1 1 calc R U . . .
C13 C 0.04200(19) 0.12104(14) 0.1216(2) 0.0244(5) Uani 1 1 d . . . . .
H13 H 0.0311 0.0869 0.1662 0.029 Uiso 1 1 calc R U . . .
C14 C 0.09283(17) 0.17967(13) 0.15399(18) 0.0191(4) Uani 1 1 d . . . . .
H14 H 0.1159 0.1857 0.2204 0.023 Uiso 1 1 calc R U . . .
C15 C 0.24443(17) 0.43691(12) 0.35667(18) 0.0180(4) Uani 1 1 d . . . . .
C16 C 0.26234(18) 0.42872(13) 0.45570(18) 0.0203(5) Uani 1 1 d . . . . .
H16 H 0.2742 0.3843 0.4818 0.024 Uiso 1 1 calc R U . . .
C17 C 0.26335(19) 0.48416(13) 0.51757(19) 0.0233(5) Uani 1 1 d . . . . .
H17 H 0.2758 0.4773 0.5849 0.028 Uiso 1 1 calc R U . . .
C18 C 0.24607(18) 0.54934(13) 0.48054(19) 0.0220(5) Uani 1 1 d . . . . .
C19 C 0.22899(19) 0.55878(13) 0.3816(2) 0.0231(5) Uani 1 1 d . . . . .
H19 H 0.2171 0.6033 0.3557 0.028 Uiso 1 1 calc R U . . .
C20 C 0.22939(18) 0.50370(12) 0.32149(19) 0.0211(5) Uani 1 1 d . . . . .
H20 H 0.2192 0.5111 0.2543 0.025 Uiso 1 1 calc R U . . .
C21 C 0.2788(2) 0.60128(16) 0.6345(2) 0.0335(7) Uani 1 1 d . . . . .
H21A H 0.2843 0.6468 0.6635 0.050 Uiso 1 1 calc R U . . .
H21B H 0.3422 0.5788 0.6461 0.050 Uiso 1 1 calc R U . . .
H21C H 0.2321 0.5741 0.6630 0.050 Uiso 1 1 calc R U . . .
C22 C 0.24621(17) 0.30871(12) 0.32619(17) 0.0171(4) Uani 1 1 d . . . . .
C23 C 0.31098(18) 0.25745(12) 0.30426(18) 0.0183(4) Uani 1 1 d . . . . .
H23 H 0.3596 0.2693 0.2676 0.022 Uiso 1 1 calc R U . . .
C24 C 0.30515(18) 0.19202(13) 0.33434(18) 0.0208(5) Uani 1 1 d . . . . .
H24 H 0.3506 0.1591 0.3203 0.025 Uiso 1 1 calc R U . . .
C25 C 0.23202(19) 0.17287(13) 0.38618(19) 0.0218(5) Uani 1 1 d . . . . .
C26 C 0.16857(18) 0.22080(13) 0.41025(18) 0.0205(5) Uani 1 1 d . . . . .
H26 H 0.1196 0.2081 0.4460 0.025 Uiso 1 1 calc R U . . .
C27 C 0.17668(18) 0.28876(13) 0.38152(17) 0.0180(4) Uani 1 1 d . . . . .
H27 H 0.140(2) 0.3187(16) 0.409(2) 0.026(8) Uiso 1 1 d . . . . .
C28 C 0.1530(3) 0.08404(16) 0.4548(3) 0.0413(8) Uani 1 1 d . . . . .
H28A H 0.1557 0.0345 0.4637 0.062 Uiso 1 1 calc R U . . .
H28B H 0.0913 0.0965 0.4151 0.062 Uiso 1 1 calc R U . . .
H28C H 0.1582 0.1065 0.5172 0.062 Uiso 1 1 calc R U . . .
C29 C -0.01841(18) 0.38548(13) 0.13332(19) 0.0209(5) Uani 1 1 d . . . . .
C30 C 0.00752(18) 0.43449(13) 0.20781(19) 0.0211(5) Uani 1 1 d . . . . .
C31 C -0.00221(18) 0.40244(13) 0.29591(19) 0.0216(5) Uani 1 1 d . . . . .
C32 C -0.04379(18) 0.33530(13) 0.27274(19) 0.0205(5) Uani 1 1 d . . . . .
C33 C -0.05632(17) 0.32565(13) 0.17386(19) 0.0198(5) Uani 1 1 d . . . . .
C34 C -0.0213(2) 0.39877(15) 0.02925(19) 0.0268(6) Uani 1 1 d . . . . .
H34A H -0.0151 0.3556 -0.0040 0.040 Uiso 1 1 calc R U . . .
H34B H 0.0323 0.4290 0.0206 0.040 Uiso 1 1 calc R U . . .
H34C H -0.0831 0.4204 0.0027 0.040 Uiso 1 1 calc R U . . .
C35 C 0.0267(2) 0.50838(14) 0.1913(2) 0.0299(6) Uani 1 1 d . . . . .
H35A H 0.0480 0.5310 0.2529 0.045 Uiso 1 1 calc R U . . .
H35B H -0.0328 0.5301 0.1586 0.045 Uiso 1 1 calc R U . . .
H35C H 0.0774 0.5124 0.1515 0.045 Uiso 1 1 calc R U . . .
C36 C 0.0089(2) 0.43645(15) 0.3920(2) 0.0274(6) Uani 1 1 d . . . . .
H36A H 0.0297 0.4028 0.4422 0.041 Uiso 1 1 calc R U . . .
H36B H -0.0534 0.4561 0.4011 0.041 Uiso 1 1 calc R U . . .
H36C H 0.0575 0.4727 0.3953 0.041 Uiso 1 1 calc R U . . .
C37 C -0.0727(2) 0.28546(15) 0.3429(2) 0.0280(6) Uani 1 1 d . . . . .
H37A H -0.0498 0.2398 0.3294 0.042 Uiso 1 1 calc R U . . .
H37B H -0.1435 0.2849 0.3373 0.042 Uiso 1 1 calc R U . . .
H37C H -0.0438 0.2990 0.4080 0.042 Uiso 1 1 calc R U . . .
C38 C -0.11009(18) 0.26867(14) 0.1188(2) 0.0245(5) Uani 1 1 d . . . . .
H38A H -0.1032 0.2271 0.1578 0.037 Uiso 1 1 calc R U . . .
H38B H -0.0835 0.2608 0.0599 0.037 Uiso 1 1 calc R U . . .
H38C H -0.1788 0.2807 0.1025 0.037 Uiso 1 1 calc R U . . .
C39 C 0.7446(3) 0.07628(19) 0.3039(3) 0.0507(10) Uani 1 1 d . . . . .
H39A H 0.6979 0.0819 0.2438 0.061 Uiso 1 1 calc R U . . .
H39B H 0.7253 0.1077 0.3521 0.061 Uiso 1 1 calc R U . . .
Cl1 Cl 0.73932(9) -0.00808(5) 0.34442(9) 0.0636(3) Uani 1 1 d . . . . .
Cl2 Cl 0.85957(8) 0.09766(5) 0.28359(10) 0.0626(3) Uani 1 1 d . . . . .
N1 N 0.16255(15) 0.28987(10) 0.12318(15) 0.0175(4) Uani 1 1 d . . . . .
N2 N 0.28694(18) 0.25025(12) 0.04734(17) 0.0231(4) Uani 1 1 d . . . . .
H1 H 0.342(3) 0.2531(18) 0.043(3) 0.038(10) Uiso 1 1 d . . . . .
H2 H 0.255(2) 0.2085(16) 0.025(2) 0.023(8) Uiso 1 1 d . . . . .
O1 O 0.24660(15) 0.60727(9) 0.53421(15) 0.0279(4) Uani 1 1 d . . . . .
O2 O 0.23128(15) 0.10536(9) 0.40854(15) 0.0293(4) Uani 1 1 d . . . . .
Rh1 Rh 0.10343(2) 0.34414(2) 0.22809(2) 0.01507(5) Uani 1 1 d . . . . .
Sb1A Sb 0.59446(2) 0.23122(2) 0.18225(2) 0.01811(9) Uani 0.881(2) 1 d . . P A 1
F1A F 0.5036(2) 0.23925(18) 0.0689(2) 0.0323(6) Uani 0.881(2) 1 d . . P A 1
F2A F 0.5297(2) 0.15589(12) 0.2207(2) 0.0491(7) Uani 0.881(2) 1 d . . P A 1
F3A F 0.51957(14) 0.28971(12) 0.24486(15) 0.0285(4) Uani 0.881(2) 1 d . . P A 1
F4A F 0.68577(15) 0.22398(11) 0.29454(14) 0.0341(5) Uani 0.881(2) 1 d . . P A 1
F5A F 0.66014(15) 0.30709(10) 0.14542(15) 0.0325(5) Uani 0.881(2) 1 d . . P A 1
F6A F 0.66863(17) 0.17326(11) 0.11792(15) 0.0350(5) Uani 0.881(2) 1 d . . P A 1
Sb1B Sb 0.5804(3) 0.1999(5) 0.1867(2) 0.0864(16) Uani 0.119(2) 1 d . . P A 2
F1B F 0.520(3) 0.258(2) 0.251(3) 0.117(15) Uiso 0.119(2) 1 d . . P A 2
F2B F 0.618(3) 0.149(2) 0.115(3) 0.133(15) Uiso 0.119(2) 1 d . . P A 2
F3B F 0.475(2) 0.1625(15) 0.200(2) 0.086(9) Uiso 0.119(2) 1 d . . P A 2
F4B F 0.646(5) 0.176(3) 0.301(5) 0.21(2) Uiso 0.119(2) 1 d . . P A 2
F5B F 0.686(3) 0.265(2) 0.183(3) 0.147(15) Uiso 0.119(2) 1 d . . P A 2
F6B F 0.515(4) 0.238(3) 0.085(4) 0.116(19) Uiso 0.119(2) 1 d . . P A 2

loop_
_atom_site_aniso_label
_atom_site_aniso_U_11
_atom_site_aniso_U_22
_atom_site_aniso_U_33
_atom_site_aniso_U_23
_atom_site_aniso_U_13
_atom_site_aniso_U_12
C1 0.0149(10) 0.0172(10) 0.0184(11) 0.0020(8) 0.0020(8) -0.0005(8)
C2 0.0158(10) 0.0181(10) 0.0205(11) 0.0035(9) 0.0025(9) 0.0010(8)
C3 0.0193(12) 0.0209(11) 0.0317(14) -0.0001(10) 0.0042(10) -0.0024(9)
C4 0.0226(13) 0.0219(12) 0.0442(17) 0.0044(12) 0.0092(12) -0.0051(10)
C5 0.0271(14) 0.0234(12) 0.0442(17) 0.0057(12) 0.0183(13) -0.0015(10)
C6 0.0255(13) 0.0244(12) 0.0263(13) 0.0049(10) 0.0108(11) 0.0034(10)
C7 0.0175(11) 0.0188(11) 0.0214(12) 0.0039(9) 0.0036(9) 0.0013(8)
C8 0.0179(11) 0.0218(11) 0.0150(10) 0.0011(9) 0.0026(8) 0.0011(9)
C9 0.0121(10) 0.0228(11) 0.0182(11) -0.0015(9) 0.0018(8) 0.0013(8)
C10 0.0176(11) 0.0308(13) 0.0186(12) 0.0003(10) 0.0011(9) 0.0000(10)
C11 0.0193(12) 0.0361(14) 0.0229(13) -0.0080(11) -0.0014(10) 0.0003(10)
C12 0.0159(11) 0.0294(13) 0.0319(15) -0.0074(11) 0.0002(10) -0.0004(10)
C13 0.0194(12) 0.0244(12) 0.0291(14) 0.0026(10) 0.0032(10) 0.0011(9)
C14 0.0144(10) 0.0236(11) 0.0190(11) 0.0006(9) 0.0017(9) 0.0012(9)
C15 0.0137(10) 0.0182(10) 0.0217(11) -0.0006(9) 0.0013(9) -0.0009(8)
C16 0.0176(11) 0.0215(11) 0.0201(11) 0.0007(9) -0.0019(9) -0.0010(9)
C17 0.0223(12) 0.0255(12) 0.0207(12) -0.0014(10) 0.0000(10) -0.0006(10)
C18 0.0177(11) 0.0211(11) 0.0260(13) -0.0058(10) 0.0007(9) -0.0009(9)
C19 0.0205(12) 0.0186(11) 0.0288(13) 0.0015(10) 0.0004(10) -0.0006(9)
C20 0.0186(11) 0.0202(11) 0.0234(12) 0.0022(9) 0.0006(9) 0.0000(9)
C21 0.0330(16) 0.0335(15) 0.0319(16) -0.0113(12) -0.0010(12) -0.0004(12)
C22 0.0146(10) 0.0190(10) 0.0154(10) 0.0011(8) -0.0035(8) -0.0011(8)
C23 0.0146(10) 0.0207(11) 0.0180(11) 0.0017(9) -0.0023(8) 0.0007(8)
C24 0.0181(11) 0.0210(11) 0.0209(12) 0.0003(9) -0.0044(9) 0.0022(9)
C25 0.0244(12) 0.0191(11) 0.0191(12) 0.0021(9) -0.0049(9) -0.0037(9)
C26 0.0186(11) 0.0263(12) 0.0157(11) 0.0037(9) 0.0003(9) -0.0042(9)
C27 0.0153(10) 0.0232(11) 0.0147(10) 0.0022(9) 0.0001(8) 0.0003(9)
C28 0.053(2) 0.0286(15) 0.0430(19) 0.0071(13) 0.0091(16) -0.0172(14)
C29 0.0146(11) 0.0247(12) 0.0221(12) 0.0034(9) -0.0007(9) 0.0035(9)
C30 0.0140(10) 0.0239(12) 0.0236(12) 0.0018(9) -0.0019(9) 0.0051(9)
C31 0.0145(11) 0.0274(12) 0.0221(12) 0.0001(9) 0.0008(9) 0.0056(9)
C32 0.0142(10) 0.0264(12) 0.0211(12) 0.0030(9) 0.0035(9) 0.0027(9)
C33 0.0119(10) 0.0242(11) 0.0226(12) 0.0010(9) 0.0012(9) 0.0029(8)
C34 0.0254(13) 0.0326(14) 0.0206(12) 0.0054(10) -0.0017(10) 0.0031(11)
C35 0.0282(14) 0.0244(13) 0.0342(15) 0.0027(11) -0.0038(12) 0.0054(11)
C36 0.0216(13) 0.0387(15) 0.0220(13) -0.0061(11) 0.0037(10) 0.0055(11)
C37 0.0201(12) 0.0387(15) 0.0259(13) 0.0081(11) 0.0062(10) -0.0005(11)
C38 0.0126(11) 0.0298(13) 0.0297(14) 0.0007(11) -0.0005(10) -0.0004(9)
C39 0.0385(19) 0.045(2) 0.068(3) 0.0077(18) 0.0085(18) 0.0134(16)
Cl1 0.0693(7) 0.0508(6) 0.0680(7) 0.0173(5) 0.0034(6) 0.0050(5)
Cl2 0.0431(5) 0.0444(5) 0.1034(9) 0.0001(5) 0.0215(6) 0.0083(4)
N1 0.0148(9) 0.0207(9) 0.0166(9) 0.0004(7) 0.0013(7) 0.0000(7)
N2 0.0176(11) 0.0269(11) 0.0259(12) -0.0054(9) 0.0067(9) -0.0019(9)
O1 0.0290(10) 0.0241(9) 0.0284(10) -0.0090(8) -0.0020(8) 0.0009(8)
O2 0.0338(11) 0.0191(9) 0.0329(11) 0.0053(8) -0.0007(9) -0.0040(8)
Rh1 0.01204(8) 0.01813(9) 0.01454(8) 0.00151(6) 0.00070(6) 0.00054(6)
Sb1A 0.01595(13) 0.02091(14) 0.01709(10) -0.00060(8) 0.00156(7) 0.00057(8)
F1A 0.0205(10) 0.0547(16) 0.0191(10) -0.0038(9) -0.0040(8) 0.0063(9)
F2A 0.0522(17) 0.0404(13) 0.0540(16) 0.0091(11) 0.0064(13) -0.0220(12)
F3A 0.0238(10) 0.0389(12) 0.0244(10) -0.0028(9) 0.0087(7) 0.0093(8)
F4A 0.0310(11) 0.0402(11) 0.0266(10) -0.0070(8) -0.0088(8) 0.0129(9)
F5A 0.0300(10) 0.0313(10) 0.0398(12) 0.0005(9) 0.0163(9) -0.0052(8)
F6A 0.0386(12) 0.0341(11) 0.0318(11) -0.0082(9) 0.0041(9) 0.0148(9)
Sb1B 0.081(2) 0.141(5) 0.0339(14) -0.001(2) -0.0008(13) -0.060(3)

loop_
_atom_type_symbol
_atom_type_description
_atom_type_scat_dispersion_real
_atom_type_scat_dispersion_imag
_atom_type_scat_source
C C 0.0033 0.0016 'International Tables Vol C Tables 4.2.6.8 and 6.1.1.4'
H H 0.0000 0.0000 'International Tables Vol C Tables 4.2.6.8 and 6.1.1.4'
Cl Cl 0.1484 0.1585 'International Tables Vol C Tables 4.2.6.8 and 6.1.1.4'
F F 0.0171 0.0103 'International Tables Vol C Tables 4.2.6.8 and 6.1.1.4'
N N 0.0061 0.0033 'International Tables Vol C Tables 4.2.6.8 and 6.1.1.4'
O O 0.0106 0.0060 'International Tables Vol C Tables 4.2.6.8 and 6.1.1.4'
Rh Rh -1.1178 0.9187 'International Tables Vol C Tables 4.2.6.8 and 6.1.1.4'
Sb Sb -0.5866 1.5461 'International Tables Vol C Tables 4.2.6.8 and 6.1.1.4'

loop_
_exptl_crystal_face_index_h
_exptl_crystal_face_index_k
_exptl_crystal_face_index_l
_exptl_crystal_face_perp_dist
1.00 0.00 -1.00 0.0150
-1.00 0.00 1.00 0.0050
1.00 0.00 1.00 0.0400
-1.00 0.00 -1.00 0.0400
0.00 1.00 0.00 0.0200
0.00 -1.00 0.00 0.0250

loop_
_geom_angle_atom_site_label_1
_geom_angle_atom_site_label_2
_geom_angle_atom_site_label_3
_geom_angle
C22 C1 C2 115.9(2)
C22 C1 C15 117.1(2)
C2 C1 C15 113.8(2)
C22 C1 Rh1 77.46(13)
C2 C1 Rh1 116.23(16)
C15 C1 Rh1 111.52(16)
C7 C2 C3 116.9(2)
C7 C2 C1 125.2(2)
C3 C2 C1 117.9(2)
C4 C3 C2 122.3(3)
C4 C3 H3 118.9
C2 C3 H3 118.9
C5 C4 C3 120.3(3)
C5 C4 H4 119.8
C3 C4 H4 119.8
C6 C5 C4 118.7(3)
C6 C5 H5 120.6
C4 C5 H5 120.6
C5 C6 C7 122.0(3)
C5 C6 H6 119.0
C7 C6 H6 119.0
C6 C7 C2 119.5(2)
C6 C7 C8 116.1(2)
C2 C7 C8 124.1(2)
N1 C8 N2 122.3(2)
N1 C8 C7 122.8(2)
N2 C8 C7 114.9(2)
C14 C9 C10 119.7(2)
C14 C9 N1 119.3(2)
C10 C9 N1 121.0(2)
C9 C10 C11 119.9(2)
C9 C10 H10 120.0
C11 C10 H10 120.0
C12 C11 C10 120.2(3)
C12 C11 H11 119.9
C10 C11 H11 119.9
C13 C12 C11 119.6(3)
C13 C12 H12 120.2
C11 C12 H12 120.2
C12 C13 C14 120.8(3)
C12 C13 H13 119.6
C14 C13 H13 119.6
C9 C14 C13 119.7(2)
C9 C14 H14 120.1
C13 C14 H14 120.1
C16 C15 C20 117.1(2)
C16 C15 C1 123.4(2)
C20 C15 C1 119.4(2)
C15 C16 C17 121.6(2)
C15 C16 H16 119.2
C17 C16 H16 119.2
C18 C17 C16 119.8(2)
C18 C17 H17 120.1
C16 C17 H17 120.1
O1 C18 C17 124.8(2)
O1 C18 C19 115.7(2)
C17 C18 C19 119.5(2)
C20 C19 C18 120.0(2)
C20 C19 H19 120.0
C18 C19 H19 120.0
C19 C20 C15 121.9(2)
C19 C20 H20 119.1
C15 C20 H20 119.1
O1 C21 H21A 109.5
O1 C21 H21B 109.5
H21A C21 H21B 109.5
O1 C21 H21C 109.5
H21A C21 H21C 109.5
H21B C21 H21C 109.5
C27 C22 C23 116.8(2)
C27 C22 C1 121.2(2)
C23 C22 C1 121.9(2)
C27 C22 Rh1 79.16(14)
C23 C22 Rh1 126.30(17)
C1 C22 Rh1 64.29(12)
C24 C23 C22 121.7(2)
C24 C23 H23 119.1
C22 C23 H23 119.1
C23 C24 C25 120.2(2)
C23 C24 H24 119.9
C25 C24 H24 119.9
O2 C25 C26 125.3(2)
O2 C25 C24 114.5(2)
C26 C25 C24 120.2(2)
C25 C26 C27 119.4(2)
C25 C26 H26 120.3
C27 C26 H26 120.3
C22 C27 C26 121.6(2)
C22 C27 Rh1 67.31(13)
C26 C27 Rh1 128.68(17)
C22 C27 H27 123(2)
C26 C27 H27 115(2)
Rh1 C27 H27 85(2)
O2 C28 H28A 109.5
O2 C28 H28B 109.5
H28A C28 H28B 109.5
O2 C28 H28C 109.5
H28A C28 H28C 109.5
H28B C28 H28C 109.5
C30 C29 C33 108.5(2)
C30 C29 C34 125.1(2)
C33 C29 C34 125.7(2)
C30 C29 Rh1 73.36(14)
C33 C29 Rh1 75.55(14)
C34 C29 Rh1 125.00(18)
C31 C30 C29 107.5(2)
C31 C30 C35 127.5(2)
C29 C30 C35 124.4(2)
C31 C30 Rh1 71.13(14)
C29 C30 Rh1 68.40(14)
C35 C30 Rh1 132.36(18)
C30 C31 C32 107.1(2)
C30 C31 C36 126.0(2)
C32 C31 C36 125.8(2)
C30 C31 Rh1 71.31(14)
C32 C31 Rh1 72.84(14)
C36 C31 Rh1 130.39(18)
C33 C32 C31 109.2(2)
C33 C32 C37 125.1(2)
C31 C32 C37 125.7(2)
C33 C32 Rh1 72.45(14)
C31 C32 Rh1 69.19(14)
C37 C32 Rh1 126.53(18)
C32 C33 C29 107.2(2)
C32 C33 C38 126.5(2)
C29 C33 C38 125.9(2)
C32 C33 Rh1 71.65(14)
C29 C33 Rh1 66.37(13)
C38 C33 Rh1 132.81(17)
C29 C34 H34A 109.5
C29 C34 H34B 109.5
H34A C34 H34B 109.5
C29 C34 H34C 109.5
H34A C34 H34C 109.5
H34B C34 H34C 109.5
C30 C35 H35A 109.5
C30 C35 H35B 109.5
H35A C35 H35B 109.5
C30 C35 H35C 109.5
H35A C35 H35C 109.5
H35B C35 H35C 109.5
C31 C36 H36A 109.5
C31 C36 H36B 109.5
H36A C36 H36B 109.5
C31 C36 H36C 109.5
H36A C36 H36C 109.5
H36B C36 H36C 109.5
C32 C37 H37A 109.5
C32 C37 H37B 109.5
H37A C37 H37B 109.5
C32 C37 H37C 109.5
H37A C37 H37C 109.5
H37B C37 H37C 109.5
C33 C38 H38A 109.5
C33 C38 H38B 109.5
H38A C38 H38B 109.5
C33 C38 H38C 109.5
H38A C38 H38C 109.5
H38B C38 H38C 109.5
Cl2 C39 Cl1 111.9(2)
Cl2 C39 H39A 109.2
Cl1 C39 H39A 109.2
Cl2 C39 H39B 109.2
Cl1 C39 H39B 109.2
H39A C39 H39B 107.9
C8 N1 C9 116.5(2)
C8 N1 Rh1 127.68(17)
C9 N1 Rh1 114.54(15)
C8 N2 H1 119(3)
C8 N2 H2 124.0(18)
H1 N2 H2 116(3)
C18 O1 C21 117.3(2)
C25 O2 C28 115.3(2)
N1 Rh1 C29 96.51(9)
N1 Rh1 C1 89.11(8)
C29 Rh1 C1 135.74(9)
N1 Rh1 C31 159.63(9)
C29 Rh1 C31 63.74(10)
C1 Rh1 C31 108.35(9)
N1 Rh1 C30 127.86(9)
C29 Rh1 C30 38.24(10)
C1 Rh1 C30 107.67(9)
C31 Rh1 C30 37.56(10)
N1 Rh1 C32 129.91(9)
C29 Rh1 C32 62.46(9)
C1 Rh1 C32 138.58(9)
C31 Rh1 C32 37.98(9)
C30 Rh1 C32 62.37(9)
N1 Rh1 C33 99.21(9)
C29 Rh1 C33 38.07(9)
C1 Rh1 C33 169.95(9)
C31 Rh1 C33 62.47(9)
C30 Rh1 C33 62.72(9)
C32 Rh1 C33 35.90(9)
N1 Rh1 C22 82.69(8)
C29 Rh1 C22 173.81(9)
C1 Rh1 C22 38.25(8)
C31 Rh1 C22 117.49(9)
C30 Rh1 C22 138.95(9)
C32 Rh1 C22 122.60(9)
C33 Rh1 C22 148.12(9)
N1 Rh1 C27 104.03(8)
C29 Rh1 C27 151.53(9)
C1 Rh1 C27 64.96(8)
C31 Rh1 C27 93.12(9)
C30 Rh1 C27 127.96(9)
C32 Rh1 C27 89.14(9)
C33 Rh1 C27 117.74(9)
C22 Rh1 C27 33.52(8)
F2A Sb1A F5A 179.23(11)
F2A Sb1A F3A 90.57(12)
F5A Sb1A F3A 89.09(10)
F2A Sb1A F4A 89.33(12)
F5A Sb1A F4A 89.98(10)
F3A Sb1A F4A 90.04(9)
F2A Sb1A F6A 89.79(12)
F5A Sb1A F6A 90.55(10)
F3A Sb1A F6A 179.18(10)
F4A Sb1A F6A 90.70(9)
F2A Sb1A F1A 91.32(14)
F5A Sb1A F1A 89.37(13)
F3A Sb1A F1A 90.06(11)
F4A Sb1A F1A 179.34(14)
F6A Sb1A F1A 89.19(11)
F2B Sb1B F3B 101.2(19)
F2B Sb1B F6B 86(2)
F3B Sb1B F6B 86(2)
F2B Sb1B F1B 170(2)
F3B Sb1B F1B 73.8(17)
F6B Sb1B F1B 86(2)
F2B Sb1B F4B 104(3)
F3B Sb1B F4B 96(2)
F6B Sb1B F4B 170(3)
F1B Sb1B F4B 85(2)
F2B Sb1B F5B 93(2)
F3B Sb1B F5B 164.3(17)
F6B Sb1B F5B 90(2)
F1B Sb1B F5B 90.9(19)
F4B Sb1B F5B 85(2)

loop_
_geom_bond_atom_site_label_1
_geom_bond_atom_site_label_2
_geom_bond_distance
C1 C22 1.486(3)
C1 C2 1.503(3)
C1 C15 1.506(3)
C1 Rh1 2.162(2)
C2 C7 1.406(4)
C2 C3 1.409(3)
C3 C4 1.378(4)
C3 H3 0.9500
C4 C5 1.377(4)
C4 H4 0.9500
C5 C6 1.376(4)
C5 H5 0.9500
C6 C7 1.403(3)
C6 H6 0.9500
C7 C8 1.485(3)
C8 N1 1.308(3)
C8 N2 1.347(3)
C9 C14 1.388(3)
C9 C10 1.391(4)
C9 N1 1.439(3)
C10 C11 1.393(4)
C10 H10 0.9500
C11 C12 1.385(4)
C11 H11 0.9500
C12 C13 1.378(4)
C12 H12 0.9500
C13 C14 1.389(4)
C13 H13 0.9500
C14 H14 0.9500
C15 C16 1.393(4)
C15 C20 1.405(3)
C16 C17 1.395(4)
C16 H16 0.9500
C17 C18 1.388(4)
C17 H17 0.9500
C18 O1 1.366(3)
C18 C19 1.394(4)
C19 C20 1.376(4)
C19 H19 0.9500
C20 H20 0.9500
C21 O1 1.423(4)
C21 H21A 0.9800
C21 H21B 0.9800
C21 H21C 0.9800
C22 C27 1.402(3)
C22 C23 1.422(3)
C22 Rh1 2.342(2)
C23 C24 1.359(3)
C23 H23 0.9500
C24 C25 1.406(4)
C24 H24 0.9500
C25 O2 1.362(3)
C25 C26 1.374(4)
C26 C27 1.404(3)
C26 H26 0.9500
C27 Rh1 2.494(2)
C27 H27 0.90(3)
C28 O2 1.429(4)
C28 H28A 0.9800
C28 H28B 0.9800
C28 H28C 0.9800
C29 C30 1.429(4)
C29 C33 1.445(4)
C29 C34 1.491(4)
C29 Rh1 2.147(2)
C30 C31 1.424(4)
C30 C35 1.499(4)
C30 Rh1 2.212(2)
C31 C32 1.455(4)
C31 C36 1.500(4)
C31 Rh1 2.210(2)
C32 C33 1.396(4)
C32 C37 1.497(4)
C32 Rh1 2.259(2)
C33 C38 1.493(4)
C33 Rh1 2.269(2)
C34 H34A 0.9800
C34 H34B 0.9800
C34 H34C 0.9800
C35 H35A 0.9800
C35 H35B 0.9800
C35 H35C 0.9800
C36 H36A 0.9800
C36 H36B 0.9800
C36 H36C 0.9800
C37 H37A 0.9800
C37 H37B 0.9800
C37 H37C 0.9800
C38 H38A 0.9800
C38 H38B 0.9800
C38 H38C 0.9800
C39 Cl2 1.732(4)
C39 Cl1 1.757(4)
C39 H39A 0.9900
C39 H39B 0.9900
N1 Rh1 2.105(2)
N2 H1 0.79(4)
N2 H2 0.96(3)
Sb1A F2A 1.861(2)
Sb1A F5A 1.8678(19)
Sb1A F3A 1.873(2)
Sb1A F4A 1.8737(19)
Sb1A F6A 1.8740(19)
Sb1A F1A 1.883(3)
Sb1B F2B 1.57(4)
Sb1B F3B 1.68(3)
Sb1B F6B 1.74(5)
Sb1B F1B 1.75(4)
Sb1B F4B 1.79(7)
Sb1B F5B 1.97(4)
